data_7059658
loop_
_publ_author_name
'Konarev, Dmitri V.'
'Andronov, Mikhail G.'
'Batov, Mikhail S.'
'Kuzmin, Alexey V.'
'Khasanov, Salavat S.'
'Shestakov, Alexander F.'
'Otsuka, Akihiro'
'Yamochi, Hideki'
'Kitagawa, Hiroshi'
'Lyubovskaya, Rimma N.'

_publ_section_title
;
 Flavanthrone -- a new ligand with accessible radical anion and dianion
 states: preparation of zwitterionic {(Cp2V)2(flavanthrone)} and
 {(Cp2V)2(chloranil)} complexes
;
_journal_issue 26
_journal_name_full 'New Journal of Chemistry'
_journal_page_first 10849
_journal_page_last 10858
_journal_paper_doi 10.1039/D0NJ01208D
_journal_volume 44
_journal_year 2020
_chemical_compound_source no
_chemical_formula_moiety '2(C16 H36 P), C28 H12 N2 O2'
_chemical_formula_sum 'C60 H84 N2 O2 P2'
_chemical_formula_weight 927.23
_chemical_melting_point ?
_chemical_name_common no
_chemical_name_systematic 'dianion salt of flavanthrone with tetrabutylphosphonium cations'
_chemical_properties_physical Air-sensitive,Moisture-sensitive,Oxygen-sensitive
_space_group_crystal_system triclinic
_space_group_IT_number 2
_space_group_name_Hall '-P 1'
_space_group_name_H-M_alt 'P -1'
_atom_sites_solution_hydrogens geom
_atom_sites_solution_primary iterative
_atom_sites_solution_secondary difmap
_audit_creation_date 2020-01-15
_audit_creation_method
;
Olex2 1.3
(compiled Nov 21 2019 18:26:39 for OlexSys, GUI svn.r6003)
;
_audit_update_record
;
2020-02-22 deposited with the CCDC.	2020-05-18 downloaded from the CCDC.
;
_cell_angle_alpha 80.100(4)
_cell_angle_beta 73.741(5)
_cell_angle_gamma 87.212(4)
_cell_formula_units_Z 1
_cell_length_a 10.0315(5)
_cell_length_b 11.1650(5)
_cell_length_c 12.4225(6)
_cell_measurement_reflns_used 3218
_cell_measurement_temperature 113(2)
_cell_measurement_theta_max 28.8850
_cell_measurement_theta_min 2.1050
_cell_volume 1315.81(11)
_computing_cell_refinement 'CrysAlisPro 1.171.40.67a (Rigaku OD, 2019)'
_computing_data_collection 'CrysAlisPro 1.171.40.67a (Rigaku OD, 2019)'
_computing_data_reduction 'CrysAlisPro 1.171.40.67a (Rigaku OD, 2019)'
_computing_molecular_graphics 'Olex2 1.3 (Dolomanov et al., 2009)'
_computing_publication_material 'Olex2 1.3 (Dolomanov et al., 2009)'
_computing_structure_refinement 'SHELXL 2018/3 (Sheldrick, 2015)'
_computing_structure_solution 'olex2.solve 1.3 (Bourhis et al., 2015)'
_diffrn_ambient_environment N~2~
_diffrn_ambient_temperature 113(8)
_diffrn_detector 'CCD plate'
_diffrn_detector_area_resol_mean 5.2283
_diffrn_detector_type AtlasS2
_diffrn_measured_fraction_theta_full 0.997
_diffrn_measured_fraction_theta_max 0.836
_diffrn_measurement_details
;
List of Runs (angles in degrees, time in seconds):

  # Type    Start    End  Width  t~exp~   \w     \q     \k     \f   Frames
#--------------------------------------------------------------------------
  1  \w    -17.00  75.00   1.00  120.00    --   11.89  57.00 -60.00   92
  2  \w    -88.00 -40.00   1.00  120.00    --  -12.05 -37.00   0.00   48
  3  \w    -22.00  15.00   1.00  120.00    --  -12.05 -57.00 -90.00   37
  4  \w    -60.00  -3.00   1.00  120.00    --  -12.05 -57.00  30.00   57
  5  \w    -34.00  61.00   1.00  120.00    --  -12.05  57.00 150.00   95
;
_diffrn_measurement_device 'four-circle diffractometer'
_diffrn_measurement_device_type 'Xcalibur, AtlasS2, Gemini'
_diffrn_measurement_method '\w scans'
_diffrn_orient_matrix_type 'CrysAlisPro convention (1999,Acta A55,543-557)'
_diffrn_orient_matrix_UB_11 -0.0721831000
_diffrn_orient_matrix_UB_12 -0.0073154000
_diffrn_orient_matrix_UB_13 0.0267617000
_diffrn_orient_matrix_UB_21 -0.0091747000
_diffrn_orient_matrix_UB_22 0.0638738000
_diffrn_orient_matrix_UB_23 -0.0110518000
_diffrn_orient_matrix_UB_31 -0.0114260000
_diffrn_orient_matrix_UB_32 -0.0049015000
_diffrn_orient_matrix_UB_33 -0.0528754000
_diffrn_radiation_monochromator graphite
_diffrn_radiation_probe x-ray
_diffrn_radiation_type 'Mo K\a'
_diffrn_radiation_wavelength 0.71073
_diffrn_reflns_av_R_equivalents 0.0304
_diffrn_reflns_av_unetI/netI 0.0601
_diffrn_reflns_Laue_measured_fraction_full 0.997
_diffrn_reflns_Laue_measured_fraction_max 0.836
_diffrn_reflns_limit_h_max 13
_diffrn_reflns_limit_h_min -11
_diffrn_reflns_limit_k_max 14
_diffrn_reflns_limit_k_min -14
_diffrn_reflns_limit_l_max 17
_diffrn_reflns_limit_l_min -16
_diffrn_reflns_number 11636
_diffrn_reflns_point_group_measured_fraction_full 0.997
_diffrn_reflns_point_group_measured_fraction_max 0.836
_diffrn_reflns_theta_full 25.242
_diffrn_reflns_theta_max 29.584
_diffrn_reflns_theta_min 3.464
_diffrn_source 'fine-focus sealed X-ray tube'
_diffrn_source_type 'Enhance (Mo) X-ray Source'
_exptl_absorpt_coefficient_mu 0.127
_exptl_absorpt_correction_T_max 0.997
_exptl_absorpt_correction_T_min 0.991
_exptl_absorpt_correction_type analytical
_exptl_absorpt_process_details
;
CrysAlisPro 1.171.40.67a (Rigaku Oxford Diffraction, 2019)
Analytical numeric absorption correction using a multifaceted crystal
model based on expressions derived by R.C. Clark & J.S. Reid.
(Clark, R. C. & Reid, J. S. (1995). Acta Cryst. A51, 887-897)
Empirical absorption correction using spherical harmonics,
implemented in SCALE3 ABSPACK scaling algorithm.
;
_exptl_crystal_colour 'metallic dark black'
_exptl_crystal_colour_lustre metallic
_exptl_crystal_colour_modifier dark
_exptl_crystal_colour_primary black
_exptl_crystal_density_diffrn 1.170
_exptl_crystal_description block
_exptl_crystal_F_000 504
_exptl_crystal_recrystallization_method 'Re-crystallisation from solvent: o-dichlorobenzene/n-hexane'
_exptl_crystal_size_max 0.212
_exptl_crystal_size_mid 0.105
_exptl_crystal_size_min 0.068
_refine_diff_density_max 0.897
_refine_diff_density_min -0.387
_refine_diff_density_rms 0.061
_refine_ls_extinction_method none
_refine_ls_goodness_of_fit_ref 1.036
_refine_ls_hydrogen_treatment constr
_refine_ls_matrix_type full
_refine_ls_number_parameters 372
_refine_ls_number_reflns 6173
_refine_ls_number_restraints 350
_refine_ls_restrained_S_all 1.036
_refine_ls_R_factor_all 0.1089
_refine_ls_R_factor_gt 0.0705
_refine_ls_shift/su_max 0.000
_refine_ls_shift/su_mean 0.000
_refine_ls_structure_factor_coef Fsqd
_refine_ls_weighting_details 'w=1/[\s^2^(Fo^2^)+(0.0673P)^2^+1.1589P] where P=(Fo^2^+2Fc^2^)/3'
_refine_ls_weighting_scheme calc
_refine_ls_wR_factor_gt 0.1550
_refine_ls_wR_factor_ref 0.1795
_reflns_Friedel_coverage 0.000
_reflns_number_gt 4254
_reflns_number_total 6173
_reflns_threshold_expression 'I > 2\s(I)'
_cod_data_source_file d0nj01208d2.cif
_cod_data_source_block Flavanthrone2Bu4P
_cod_depositor_comments
;
The following automatic conversions were performed:

data item '_chemical_melting_point' value 'not measured' was changed
to '?' -- the value is undefined or not given.

Automatic conversion script
Id: cif_fix_values 7556 2019-12-06 15:28:31Z antanas 

 Adding full bibliography for 7059654--7059658.cif.

 Adding full bibliography for 7059654--7059658.cif.
;
_cod_original_cell_volume 1315.80(12)
_cod_database_code 7059658
_shelx_shelxl_version_number 2018/3
_chemical_oxdiff_formula 'C60  H84  N2  O2  P2 '
_shelx_space_group_comment
;
The symmetry employed for this shelxl refinement is uniquely defined
by the following loop, which should always be used as a source of
symmetry information in preference to the above space-group names.
They are only intended as comments.
;
_reflns_odcompleteness_completeness 99.94
_reflns_odcompleteness_iscentric 1
_reflns_odcompleteness_theta 26.32
_olex2_refinement_description
;
1. Fixed Uiso
 At 1.2 times of:
  All C(H) groups, All C(H,H) groups
 At 1.5 times of:
  All C(H,H,H) groups
2. Restrained distances
 P201-C213 \\sim P201-C305
 with sigma of 0.02
 C213-C214 \\sim C305-C306
 with sigma of 0.02
 C214-C215 \\sim C306-C307
 with sigma of 0.02
 C215-C216 \\sim C307-C308
 with sigma of 0.02
 P201-C214 \\sim P201-C306
 with sigma of 0.04
 C213-C215 \\sim C305-C307
 with sigma of 0.04
 C214-C216 \\sim C306-C308
 with sigma of 0.04
 P201-C205 \\sim P201-C301
 with sigma of 0.02
 C205-C206 \\sim C301-C302
 with sigma of 0.02
 C206-C207 \\sim C302-C303
 with sigma of 0.02
 C207-C208 \\sim C303-C304
 with sigma of 0.02
 P201-C206 \\sim P201-C302
 with sigma of 0.04
 C205-C207 \\sim C301-C303
 with sigma of 0.04
 C206-C208 \\sim C302-C304
 with sigma of 0.04
3. Uiso/Uaniso restraints and constraints
C213 \\sim C214 \\sim C215 \\sim C216 \\sim C305 \\sim C306 \\sim C307 \\sim
C308: within 5A with sigma of 0.02 and sigma for terminal atoms of 0.04 within
5A
C205 \\sim C206 \\sim C207 \\sim C208 \\sim C301 \\sim C302 \\sim C303 \\sim
C304: within 5A with sigma of 0.02 and sigma for terminal atoms of 0.04 within
5A
Uanis(C305) = Uanis(C213)
4. Others
 Sof(C305)=Sof(H30J)=Sof(H30K)=Sof(C306)=Sof(H30L)=Sof(H30M)=Sof(C307)=
 Sof(H30N)=Sof(H30O)=Sof(C308)=Sof(H30P)=Sof(H30Q)=Sof(H30R)=1-FVAR(1)
 Sof(C213)=Sof(H21H)=Sof(H21I)=Sof(C214)=Sof(H21J)=Sof(H21K)=Sof(C215)=
 Sof(H21L)=Sof(H21M)=Sof(C216)=Sof(H21N)=Sof(H21O)=Sof(H21P)=FVAR(1)
 Sof(C301)=Sof(H30A)=Sof(H30B)=Sof(C302)=Sof(H30C)=Sof(H30D)=Sof(C303)=
 Sof(H30E)=Sof(H30F)=Sof(C304)=Sof(H30G)=Sof(H30H)=Sof(H30I)=1-FVAR(2)
 Sof(C205)=Sof(H20L)=Sof(H20M)=Sof(C206)=Sof(H20N)=Sof(H20O)=Sof(C207)=
 Sof(H20P)=Sof(H20Q)=Sof(C208)=Sof(H20R)=Sof(H20S)=Sof(H20T)=FVAR(2)
5.a Secondary CH2 refined with riding coordinates:
 C201(H20A,H20B), C202(H20C,H20D), C203(H20E,H20F), C209(H20J,H20K), C210(H21A,
 H21B), C211(H21C,H21D), C205(H20L,H20M), C206(H20N,H20O), C207(H20P,H20Q),
 C213(H21H,H21I), C214(H21J,H21K), C215(H21L,H21M), C301(H30A,H30B), C302(H30C,
 H30D), C303(H30E,H30F), C305(H30J,H30K), C306(H30L,H30M), C307(H30N,H30O)
5.b Aromatic/amide H refined with riding coordinates:
 C101(H101), C102(H102), C106(H106), C107(H107), C108(H108), C109(H109)
5.c Idealised Me refined as rotating group:
 C204(H20G,H20H,H20I), C212(H21E,H21F,H21G), C208(H20R,H20S,H20T), C216(H21N,
 H21O,H21P), C304(H30G,H30H,H30I), C308(H30P,H30Q,H30R)
;
_olex2_submission_special_instructions 'No special instructions were received'
_oxdiff_exptl_absorpt_empirical_details
;
Empirical correction (ABSPACK) includes:
- Absorption correction using spherical harmonics
- Frame scaling
;
_oxdiff_exptl_absorpt_empirical_full_max 1.081
_oxdiff_exptl_absorpt_empirical_full_min 0.918

loop_
_space_group_symop_operation_xyz
'x, y, z'
'-x, -y, -z'

loop_
_atom_site_label
_atom_site_type_symbol
_atom_site_fract_x
_atom_site_fract_y
_atom_site_fract_z
_atom_site_U_iso_or_equiv
_atom_site_adp_type
_atom_site_occupancy
_atom_site_site_symmetry_order
_atom_site_calc_flag
_atom_site_refinement_flags_posn
_atom_site_refinement_flags_adp
_atom_site_refinement_flags_occupancy
_atom_site_disorder_assembly
_atom_site_disorder_group
P201 P 0.84052(8) 0.63672(6) 0.35386(6) 0.0306(2) Uani 1 1 d D . . . .
C201 C 0.8639(3) 0.7693(3) 0.2471(2) 0.0395(7) Uani 1 1 d . . . . .
H20A H 0.871948 0.744987 0.174186 0.047 Uiso 1 1 calc R U . . .
H20B H 0.782363 0.820572 0.264118 0.047 Uiso 1 1 calc R U . . .
C202 C 0.9923(4) 0.8430(3) 0.2379(3) 0.0507(9) Uani 1 1 d . . . . .
H20C H 0.975292 0.884438 0.303018 0.061 Uiso 1 1 calc R U . . .
H20D H 1.070483 0.788488 0.238742 0.061 Uiso 1 1 calc R U . . .
C203 C 1.0271(5) 0.9348(4) 0.1305(3) 0.0811(13) Uani 1 1 d . . . . .
H20E H 1.054586 0.892356 0.065789 0.097 Uiso 1 1 calc R U . . .
H20F H 0.944618 0.981971 0.125424 0.097 Uiso 1 1 calc R U . . .
C204 C 1.1413(6) 1.0195(4) 0.1245(4) 0.109(2) Uani 1 1 d . . . . .
H20G H 1.164066 1.072040 0.052105 0.164 Uiso 1 1 calc R U . . .
H20H H 1.221788 0.973164 0.133475 0.164 Uiso 1 1 calc R U . . .
H20I H 1.111278 1.067526 0.184048 0.164 Uiso 1 1 calc R U . . .
C209 C 0.6759(3) 0.5668(3) 0.3751(2) 0.0356(6) Uani 1 1 d . . . . .
H20J H 0.664563 0.498533 0.436797 0.043 Uiso 1 1 calc R U . . .
H20K H 0.603188 0.625087 0.398832 0.043 Uiso 1 1 calc R U . . .
C210 C 0.6551(3) 0.5214(3) 0.2710(2) 0.0379(7) Uani 1 1 d . . . . .
H21A H 0.645763 0.590757 0.214647 0.046 Uiso 1 1 calc R U . . .
H21B H 0.736465 0.475852 0.237428 0.046 Uiso 1 1 calc R U . . .
C211 C 0.5277(3) 0.4413(3) 0.3013(2) 0.0366(7) Uani 1 1 d . . . . .
H21C H 0.445232 0.488664 0.328603 0.044 Uiso 1 1 calc R U . . .
H21D H 0.533089 0.375453 0.362074 0.044 Uiso 1 1 calc R U . . .
C212 C 0.5160(3) 0.3886(3) 0.1988(3) 0.0443(8) Uani 1 1 d . . . . .
H21E H 0.507543 0.453610 0.139576 0.066 Uiso 1 1 calc R U . . .
H21F H 0.435574 0.337288 0.220725 0.066 Uiso 1 1 calc R U . . .
H21G H 0.597582 0.341691 0.171747 0.066 Uiso 1 1 calc R U . . .
C205 C 0.8398(8) 0.6828(7) 0.4863(6) 0.0287(14) Uani 0.687(6) 1 d D U P A 1
H20L H 0.823002 0.611833 0.545524 0.034 Uiso 0.687(6) 1 calc R U P A 1
H20M H 0.931030 0.713981 0.479146 0.034 Uiso 0.687(6) 1 calc R U P A 1
C206 C 0.7306(7) 0.7803(5) 0.5233(4) 0.0391(12) Uani 0.687(6) 1 d D U P A 1
H20N H 0.728262 0.840376 0.457398 0.047 Uiso 0.687(6) 1 calc R U P A 1
H20O H 0.639757 0.742523 0.553513 0.047 Uiso 0.687(6) 1 calc R U P A 1
C207 C 0.7614(7) 0.8438(4) 0.6133(4) 0.0645(16) Uani 0.687(6) 1 d D U P A 1
H20P H 0.680700 0.890568 0.646011 0.077 Uiso 0.687(6) 1 calc R U P A 1
H20Q H 0.778550 0.782912 0.673734 0.077 Uiso 0.687(6) 1 calc R U P A 1
C208 C 0.8845(8) 0.9267(5) 0.5654(6) 0.094(3) Uani 0.687(6) 1 d D U P A 1
H20R H 0.870550 0.983980 0.502412 0.140 Uiso 0.687(6) 1 calc R U P A 1
H20S H 0.966475 0.879626 0.540045 0.140 Uiso 0.687(6) 1 calc R U P A 1
H20T H 0.895323 0.969601 0.623109 0.140 Uiso 0.687(6) 1 calc R U P A 1
C213 C 0.9764(5) 0.5293(4) 0.3227(4) 0.0239(9) Uani 0.716(5) 1 d D U P A 1
H21H H 1.054837 0.553866 0.345107 0.029 Uiso 0.716(5) 1 calc R U P A 1
H21I H 0.944965 0.450892 0.368148 0.029 Uiso 0.716(5) 1 calc R U P A 1
C214 C 1.0250(5) 0.5149(4) 0.1982(4) 0.0284(10) Uani 0.716(5) 1 d D U P A 1
H21J H 0.945241 0.499498 0.172944 0.034 Uiso 0.716(5) 1 calc R U P A 1
H21K H 1.067540 0.590243 0.153301 0.034 Uiso 0.716(5) 1 calc R U P A 1
C215 C 1.1284(4) 0.4120(3) 0.1780(4) 0.0314(9) Uani 0.716(5) 1 d D U P A 1
H21L H 1.084282 0.336225 0.220145 0.038 Uiso 0.716(5) 1 calc R U P A 1
H21M H 1.205898 0.425505 0.206817 0.038 Uiso 0.716(5) 1 calc R U P A 1
C216 C 1.1829(5) 0.4009(4) 0.0529(4) 0.0491(13) Uani 0.716(5) 1 d D U P A 1
H21N H 1.225639 0.476020 0.010597 0.074 Uiso 0.716(5) 1 calc R U P A 1
H21O H 1.107276 0.383005 0.024983 0.074 Uiso 0.716(5) 1 calc R U P A 1
H21P H 1.250128 0.336518 0.044278 0.074 Uiso 0.716(5) 1 calc R U P A 1
C301 C 0.873(2) 0.6610(17) 0.4825(15) 0.038(3) Uani 0.313(6) 1 d D U P A 2
H30A H 0.846709 0.588929 0.539754 0.046 Uiso 0.313(6) 1 calc R U P A 2
H30B H 0.971638 0.674391 0.469165 0.046 Uiso 0.313(6) 1 calc R U P A 2
C302 C 0.7923(13) 0.7698(11) 0.5262(10) 0.038(3) Uani 0.313(6) 1 d D U P A 2
H30C H 0.693274 0.756039 0.543444 0.045 Uiso 0.313(6) 1 calc R U P A 2
H30D H 0.816584 0.842426 0.469347 0.045 Uiso 0.313(6) 1 calc R U P A 2
C303 C 0.8315(10) 0.7850(8) 0.6347(7) 0.036(2) Uani 0.313(6) 1 d D U P A 2
H30E H 0.812662 0.709718 0.688527 0.043 Uiso 0.313(6) 1 calc R U P A 2
H30F H 0.930199 0.801432 0.615518 0.043 Uiso 0.313(6) 1 calc R U P A 2
C304 C 0.7518(11) 0.8869(9) 0.6896(8) 0.045(3) Uani 0.313(6) 1 d D U P A 2
H30G H 0.780164 0.963083 0.640820 0.068 Uiso 0.313(6) 1 calc R U P A 2
H30H H 0.770346 0.887081 0.761268 0.068 Uiso 0.313(6) 1 calc R U P A 2
H30I H 0.654242 0.875303 0.701507 0.068 Uiso 0.313(6) 1 calc R U P A 2
C305 C 0.9886(15) 0.5431(13) 0.2833(10) 0.0239(9) Uani 0.284(5) 1 d D U P A 2
H30J H 1.066622 0.557342 0.311221 0.029 Uiso 0.284(5) 1 calc R U P A 2
H30K H 0.962508 0.458520 0.310878 0.029 Uiso 0.284(5) 1 calc R U P A 2
C306 C 1.0425(11) 0.5581(10) 0.1530(10) 0.028(2) Uani 0.284(5) 1 d D U P A 2
H30L H 1.091182 0.635137 0.125810 0.033 Uiso 0.284(5) 1 calc R U P A 2
H30M H 0.962734 0.563544 0.122723 0.033 Uiso 0.284(5) 1 calc R U P A 2
C307 C 1.1398(9) 0.4581(9) 0.1024(9) 0.032(2) Uani 0.284(5) 1 d D U P A 2
H30N H 1.183053 0.487095 0.022482 0.039 Uiso 0.284(5) 1 calc R U P A 2
H30O H 1.212923 0.443199 0.140270 0.039 Uiso 0.284(5) 1 calc R U P A 2
C308 C 1.0654(11) 0.3394(8) 0.1143(9) 0.038(3) Uani 0.284(5) 1 d D U P A 2
H30P H 0.989780 0.354102 0.080390 0.057 Uiso 0.284(5) 1 calc R U P A 2
H30Q H 1.030050 0.305992 0.193340 0.057 Uiso 0.284(5) 1 calc R U P A 2
H30R H 1.129196 0.282893 0.076505 0.057 Uiso 0.284(5) 1 calc R U P A 2
O101 O 0.79658(18) 0.36276(16) 0.56672(15) 0.0305(4) Uani 1 1 d . . . . .
N101 N 0.6071(2) -0.00139(17) 0.28949(16) 0.0209(4) Uani 1 1 d . . . . .
C101 C 0.5855(3) 0.2782(3) 0.9116(2) 0.0373(7) Uani 1 1 d . . . . .
H101 H 0.605491 0.319996 0.963831 0.045 Uiso 1 1 calc R U . . .
C102 C 0.6524(3) 0.3078(2) 0.7985(2) 0.0312(6) Uani 1 1 d . . . . .
H102 H 0.717142 0.370539 0.774906 0.037 Uiso 1 1 calc R U . . .
C103 C 0.6263(3) 0.2460(2) 0.7163(2) 0.0231(5) Uani 1 1 d . . . . .
C104 C 0.7072(2) 0.2778(2) 0.5974(2) 0.0224(5) Uani 1 1 d . . . . .
C105 C 0.6800(2) 0.2064(2) 0.5206(2) 0.0211(5) Uani 1 1 d . . . . .
C106 C 0.7592(2) 0.2212(2) 0.4040(2) 0.0229(5) Uani 1 1 d . . . . .
H106 H 0.829201 0.279459 0.378271 0.028 Uiso 1 1 calc R U . . .
C107 C 0.7373(2) 0.1544(2) 0.3287(2) 0.0239(5) Uani 1 1 d . . . . .
H107 H 0.792045 0.167723 0.253764 0.029 Uiso 1 1 calc R U . . .
C108 C 0.4869(3) 0.1851(2) 0.9486(2) 0.0350(6) Uani 1 1 d . . . . .
H108 H 0.442124 0.164242 1.025645 0.042 Uiso 1 1 calc R U . . .
C109 C 0.4559(3) 0.1244(2) 0.8714(2) 0.0289(6) Uani 1 1 d . . . . .
H109 H 0.388771 0.063627 0.896771 0.035 Uiso 1 1 calc R U . . .
C110 C 0.5243(2) 0.1528(2) 0.7542(2) 0.0225(5) Uani 1 1 d . . . . .
C111 C 0.5757(2) 0.11492(19) 0.55858(19) 0.0188(5) Uani 1 1 d . . . . .
C112 C 0.5516(2) 0.04544(19) 0.48078(19) 0.0182(5) Uani 1 1 d . . . . .
C113 C 0.6304(2) 0.0635(2) 0.36386(19) 0.0202(5) Uani 1 1 d . . . . .
C114 C 0.5056(2) -0.0873(2) 0.32697(19) 0.0202(5) Uani 1 1 d . . . . .

loop_
_atom_site_aniso_label
_atom_site_aniso_U_11
_atom_site_aniso_U_22
_atom_site_aniso_U_33
_atom_site_aniso_U_23
_atom_site_aniso_U_13
_atom_site_aniso_U_12
P201 0.0394(4) 0.0273(3) 0.0350(4) -0.0113(3) -0.0243(3) 0.0086(3)
C201 0.0542(19) 0.0382(15) 0.0287(14) -0.0065(12) -0.0186(13) 0.0205(14)
C202 0.088(3) 0.0287(15) 0.0352(16) 0.0033(13) -0.0218(17) 0.0011(16)
C203 0.107(4) 0.063(3) 0.053(2) 0.021(2) -0.010(2) 0.007(3)
C204 0.137(5) 0.067(3) 0.080(3) 0.021(3) 0.022(3) -0.003(3)
C209 0.0364(15) 0.0433(16) 0.0377(15) -0.0201(13) -0.0214(13) 0.0126(12)
C210 0.0344(15) 0.0504(17) 0.0399(16) -0.0239(14) -0.0200(13) 0.0107(13)
C211 0.0344(15) 0.0455(16) 0.0391(16) -0.0190(13) -0.0200(13) 0.0115(12)
C212 0.0443(18) 0.0510(18) 0.0509(18) -0.0245(15) -0.0266(15) 0.0091(14)
C205 0.045(4) 0.016(3) 0.034(2) -0.0022(19) -0.027(2) 0.004(2)
C206 0.062(4) 0.036(2) 0.032(2) -0.0156(18) -0.031(2) 0.019(3)
C207 0.131(5) 0.039(2) 0.054(3) -0.031(2) -0.067(3) 0.043(3)
C208 0.171(7) 0.040(3) 0.122(5) -0.035(3) -0.119(5) 0.029(4)
C213 0.0261(16) 0.0181(17) 0.031(3) 0.004(2) -0.018(2) -0.0015(13)
C214 0.028(2) 0.029(2) 0.029(2) -0.0024(18) -0.0101(19) 0.0041(18)
C215 0.0238(19) 0.0311(19) 0.038(2) -0.0086(18) -0.0061(17) 0.0057(15)
C216 0.046(3) 0.051(3) 0.044(3) -0.018(2) 0.001(2) 0.017(2)
C301 0.064(8) 0.028(6) 0.036(5) -0.005(4) -0.039(5) 0.005(5)
C302 0.046(6) 0.036(5) 0.039(5) -0.002(4) -0.027(5) -0.002(5)
C303 0.043(5) 0.036(4) 0.036(4) -0.006(4) -0.023(4) 0.011(4)
C304 0.054(6) 0.043(5) 0.039(5) -0.009(4) -0.012(4) 0.009(4)
C305 0.0261(16) 0.0181(17) 0.031(3) 0.004(2) -0.018(2) -0.0015(13)
C306 0.026(4) 0.026(5) 0.035(5) -0.008(4) -0.012(4) -0.001(4)
C307 0.023(4) 0.046(5) 0.030(5) -0.008(4) -0.010(4) -0.001(4)
C308 0.044(6) 0.035(5) 0.037(5) -0.010(4) -0.014(4) 0.001(4)
O101 0.0327(10) 0.0283(9) 0.0340(10) -0.0076(8) -0.0116(8) -0.0115(8)
N101 0.0213(10) 0.0220(10) 0.0199(10) -0.0057(8) -0.0047(8) -0.0014(8)
C101 0.0543(18) 0.0341(14) 0.0312(14) -0.0139(12) -0.0186(13) -0.0043(13)
C102 0.0378(15) 0.0283(13) 0.0326(14) -0.0096(11) -0.0144(12) -0.0053(11)
C103 0.0272(13) 0.0191(11) 0.0263(12) -0.0058(10) -0.0118(10) 0.0001(9)
C104 0.0241(12) 0.0195(11) 0.0257(12) -0.0039(10) -0.0100(10) 0.0001(9)
C105 0.0205(12) 0.0181(11) 0.0270(12) -0.0043(10) -0.0097(10) 0.0000(9)
C106 0.0189(11) 0.0198(11) 0.0293(13) -0.0030(10) -0.0050(10) -0.0057(9)
C107 0.0215(12) 0.0235(12) 0.0237(12) -0.0039(10) -0.0007(10) -0.0029(9)
C108 0.0507(17) 0.0349(14) 0.0211(13) -0.0101(11) -0.0090(12) -0.0007(13)
C109 0.0368(15) 0.0262(12) 0.0245(13) -0.0058(11) -0.0082(11) -0.0040(11)
C110 0.0250(12) 0.0204(11) 0.0242(12) -0.0061(10) -0.0092(10) 0.0020(9)
C111 0.0173(11) 0.0173(10) 0.0225(11) -0.0046(9) -0.0061(9) 0.0006(8)
C112 0.0175(11) 0.0160(10) 0.0210(11) -0.0033(9) -0.0050(9) 0.0001(8)
C113 0.0181(11) 0.0201(11) 0.0226(12) -0.0048(9) -0.0050(9) -0.0004(9)
C114 0.0187(11) 0.0190(11) 0.0240(12) -0.0047(9) -0.0072(9) -0.0006(9)

loop_
_atom_type_symbol
_atom_type_description
_atom_type_scat_dispersion_real
_atom_type_scat_dispersion_imag
_atom_type_scat_source
C C 0.0033 0.0016 'International Tables Vol C Tables 4.2.6.8 and 6.1.1.4'
H H 0.0000 0.0000 'International Tables Vol C Tables 4.2.6.8 and 6.1.1.4'
N N 0.0061 0.0033 'International Tables Vol C Tables 4.2.6.8 and 6.1.1.4'
O O 0.0106 0.0060 'International Tables Vol C Tables 4.2.6.8 and 6.1.1.4'
P P 0.1023 0.0942 'International Tables Vol C Tables 4.2.6.8 and 6.1.1.4'

loop_
_exptl_crystal_face_index_h
_exptl_crystal_face_index_k
_exptl_crystal_face_index_l
_exptl_crystal_face_perp_dist
0 -1 0 0.0329
0 1 0 0.0346
5 0 2 0.0455
0 0 -1 0.0793
-5 3 -2 0.0353
1 0 5 0.1101

loop_
_geom_angle_atom_site_label_1
_geom_angle_atom_site_label_2
_geom_angle_atom_site_label_3
_geom_angle
_geom_angle_site_symmetry_1
_geom_angle_site_symmetry_3
_geom_angle_publ_flag
C201 P201 C209 110.92(14) . . ?
C201 P201 C205 108.2(3) . . ?
C201 P201 C305 99.2(4) . . ?
C209 P201 C205 107.2(3) . . ?
C209 P201 C305 112.0(5) . . ?
C213 P201 C201 112.53(18) . . ?
C213 P201 C209 110.1(2) . . ?
C213 P201 C205 107.7(2) . . ?
C301 P201 C201 113.8(7) . . ?
C301 P201 C209 113.6(8) . . ?
C301 P201 C305 106.3(7) . . ?
P201 C201 H20A 109.0 . . ?
P201 C201 H20B 109.0 . . ?
H20A C201 H20B 107.8 . . ?
C202 C201 P201 113.05(19) . . ?
C202 C201 H20A 109.0 . . ?
C202 C201 H20B 109.0 . . ?
C201 C202 H20C 109.5 . . ?
C201 C202 H20D 109.5 . . ?
H20C C202 H20D 108.0 . . ?
C203 C202 C201 110.9(3) . . ?
C203 C202 H20C 109.5 . . ?
C203 C202 H20D 109.5 . . ?
C202 C203 H20E 109.0 . . ?
C202 C203 H20F 109.0 . . ?
H20E C203 H20F 107.8 . . ?
C204 C203 C202 112.9(4) . . ?
C204 C203 H20E 109.0 . . ?
C204 C203 H20F 109.0 . . ?
C203 C204 H20G 109.5 . . ?
C203 C204 H20H 109.5 . . ?
C203 C204 H20I 109.5 . . ?
H20G C204 H20H 109.5 . . ?
H20G C204 H20I 109.5 . . ?
H20H C204 H20I 109.5 . . ?
P201 C209 H20J 108.4 . . ?
P201 C209 H20K 108.4 . . ?
H20J C209 H20K 107.5 . . ?
C210 C209 P201 115.4(2) . . ?
C210 C209 H20J 108.4 . . ?
C210 C209 H20K 108.4 . . ?
C209 C210 H21A 109.2 . . ?
C209 C210 H21B 109.2 . . ?
H21A C210 H21B 107.9 . . ?
C211 C210 C209 112.2(2) . . ?
C211 C210 H21A 109.2 . . ?
C211 C210 H21B 109.2 . . ?
C210 C211 H21C 109.4 . . ?
C210 C211 H21D 109.4 . . ?
C210 C211 C212 111.2(2) . . ?
H21C C211 H21D 108.0 . . ?
C212 C211 H21C 109.4 . . ?
C212 C211 H21D 109.4 . . ?
C211 C212 H21E 109.5 . . ?
C211 C212 H21F 109.5 . . ?
C211 C212 H21G 109.5 . . ?
H21E C212 H21F 109.5 . . ?
H21E C212 H21G 109.5 . . ?
H21F C212 H21G 109.5 . . ?
P201 C205 H20L 108.7 . . ?
P201 C205 H20M 108.7 . . ?
H20L C205 H20M 107.6 . . ?
C206 C205 P201 114.2(4) . . ?
C206 C205 H20L 108.7 . . ?
C206 C205 H20M 108.7 . . ?
C205 C206 H20N 109.2 . . ?
C205 C206 H20O 109.2 . . ?
H20N C206 H20O 107.9 . . ?
C207 C206 C205 112.2(4) . . ?
C207 C206 H20N 109.2 . . ?
C207 C206 H20O 109.2 . . ?
C206 C207 H20P 109.1 . . ?
C206 C207 H20Q 109.1 . . ?
H20P C207 H20Q 107.9 . . ?
C208 C207 C206 112.3(5) . . ?
C208 C207 H20P 109.1 . . ?
C208 C207 H20Q 109.1 . . ?
C207 C208 H20R 109.5 . . ?
C207 C208 H20S 109.5 . . ?
C207 C208 H20T 109.5 . . ?
H20R C208 H20S 109.5 . . ?
H20R C208 H20T 109.5 . . ?
H20S C208 H20T 109.5 . . ?
P201 C213 H21H 108.7 . . ?
P201 C213 H21I 108.7 . . ?
H21H C213 H21I 107.6 . . ?
C214 C213 P201 114.1(3) . . ?
C214 C213 H21H 108.7 . . ?
C214 C213 H21I 108.7 . . ?
C213 C214 H21J 109.2 . . ?
C213 C214 H21K 109.2 . . ?
H21J C214 H21K 107.9 . . ?
C215 C214 C213 112.2(4) . . ?
C215 C214 H21J 109.2 . . ?
C215 C214 H21K 109.2 . . ?
C214 C215 H21L 109.1 . . ?
C214 C215 H21M 109.1 . . ?
C214 C215 C216 112.6(4) . . ?
H21L C215 H21M 107.8 . . ?
C216 C215 H21L 109.1 . . ?
C216 C215 H21M 109.1 . . ?
C215 C216 H21N 109.5 . . ?
C215 C216 H21O 109.5 . . ?
C215 C216 H21P 109.5 . . ?
H21N C216 H21O 109.5 . . ?
H21N C216 H21P 109.5 . . ?
H21O C216 H21P 109.5 . . ?
P201 C301 H30A 109.4 . . ?
P201 C301 H30B 109.4 . . ?
H30A C301 H30B 108.0 . . ?
C302 C301 P201 111.3(9) . . ?
C302 C301 H30A 109.4 . . ?
C302 C301 H30B 109.4 . . ?
C301 C302 H30C 110.3 . . ?
C301 C302 H30D 110.3 . . ?
C301 C302 C303 107.0(9) . . ?
H30C C302 H30D 108.6 . . ?
C303 C302 H30C 110.3 . . ?
C303 C302 H30D 110.3 . . ?
C302 C303 H30E 109.2 . . ?
C302 C303 H30F 109.2 . . ?
H30E C303 H30F 107.9 . . ?
C304 C303 C302 111.9(8) . . ?
C304 C303 H30E 109.2 . . ?
C304 C303 H30F 109.2 . . ?
C303 C304 H30G 109.5 . . ?
C303 C304 H30H 109.5 . . ?
C303 C304 H30I 109.5 . . ?
H30G C304 H30H 109.5 . . ?
H30G C304 H30I 109.5 . . ?
H30H C304 H30I 109.5 . . ?
P201 C305 H30J 107.0 . . ?
P201 C305 H30K 107.0 . . ?
H30J C305 H30K 106.8 . . ?
C306 C305 P201 121.2(8) . . ?
C306 C305 H30J 107.0 . . ?
C306 C305 H30K 107.0 . . ?
C305 C306 H30L 108.0 . . ?
C305 C306 H30M 108.0 . . ?
C305 C306 C307 117.4(10) . . ?
H30L C306 H30M 107.2 . . ?
C307 C306 H30L 108.0 . . ?
C307 C306 H30M 108.0 . . ?
C306 C307 H30N 108.9 . . ?
C306 C307 H30O 108.9 . . ?
H30N C307 H30O 107.8 . . ?
C308 C307 C306 113.2(8) . . ?
C308 C307 H30N 108.9 . . ?
C308 C307 H30O 108.9 . . ?
C307 C308 H30P 109.5 . . ?
C307 C308 H30Q 109.5 . . ?
C307 C308 H30R 109.5 . . ?
H30P C308 H30Q 109.5 . . ?
H30P C308 H30R 109.5 . . ?
H30Q C308 H30R 109.5 . . ?
C113 N101 C114 118.70(19) . . ?
C102 C101 H101 120.1 . . ?
C102 C101 C108 119.9(2) . . ?
C108 C101 H101 120.1 . . ?
C101 C102 H102 119.0 . . ?
C101 C102 C103 122.0(2) . . ?
C103 C102 H102 119.0 . . ?
C102 C103 C104 119.1(2) . . ?
C102 C103 C110 117.9(2) . . ?
C110 C103 C104 123.0(2) . . ?
O101 C104 C103 121.0(2) . . ?
O101 C104 C105 123.3(2) . . ?
C105 C104 C103 115.7(2) . . ?
C106 C105 C104 121.5(2) . . ?
C111 C105 C104 121.1(2) . . ?
C111 C105 C106 117.4(2) . . ?
C105 C106 H106 118.4 . . ?
C107 C106 C105 123.2(2) . . ?
C107 C106 H106 118.4 . . ?
C106 C107 H107 119.7 . . ?
C106 C107 C113 120.7(2) . . ?
C113 C107 H107 119.7 . . ?
C101 C108 H108 119.9 . . ?
C109 C108 C101 120.1(2) . . ?
C109 C108 H108 119.9 . . ?
C108 C109 H109 119.5 . . ?
C108 C109 C110 121.0(2) . . ?
C110 C109 H109 119.5 . . ?
C103 C110 C114 119.6(2) . 2_656 ?
C109 C110 C103 119.1(2) . . ?
C109 C110 C114 121.3(2) . 2_656 ?
C112 C111 C105 119.8(2) . . ?
C112 C111 C114 117.2(2) . 2_656 ?
C114 C111 C105 123.0(2) 2_656 . ?
C111 C112 C113 121.9(2) . . ?
C112 C112 C111 119.4(3) 2_656 . ?
C112 C112 C113 118.7(2) 2_656 . ?
N101 C113 C107 120.8(2) . . ?
N101 C113 C112 122.1(2) . . ?
C112 C113 C107 117.0(2) . . ?
N101 C114 C110 118.7(2) . 2_656 ?
N101 C114 C111 123.8(2) . 2_656 ?
C111 C114 C110 117.5(2) 2_656 2_656 ?

loop_
_geom_bond_atom_site_label_1
_geom_bond_atom_site_label_2
_geom_bond_distance
_geom_bond_site_symmetry_2
_geom_bond_publ_flag
P201 C201 1.786(3) . ?
P201 C209 1.793(3) . ?
P201 C205 1.805(6) . ?
P201 C213 1.776(4) . ?
P201 C301 1.785(12) . ?
P201 C305 1.871(12) . ?
C201 H20A 0.9700 . ?
C201 H20B 0.9700 . ?
C201 C202 1.529(5) . ?
C202 H20C 0.9700 . ?
C202 H20D 0.9700 . ?
C202 C203 1.502(5) . ?
C203 H20E 0.9700 . ?
C203 H20F 0.9700 . ?
C203 C204 1.499(7) . ?
C204 H20G 0.9600 . ?
C204 H20H 0.9600 . ?
C204 H20I 0.9600 . ?
C209 H20J 0.9700 . ?
C209 H20K 0.9700 . ?
C209 C210 1.537(3) . ?
C210 H21A 0.9700 . ?
C210 H21B 0.9700 . ?
C210 C211 1.517(4) . ?
C211 H21C 0.9700 . ?
C211 H21D 0.9700 . ?
C211 C212 1.526(3) . ?
C212 H21E 0.9600 . ?
C212 H21F 0.9600 . ?
C212 H21G 0.9600 . ?
C205 H20L 0.9700 . ?
C205 H20M 0.9700 . ?
C205 C206 1.540(7) . ?
C206 H20N 0.9700 . ?
C206 H20O 0.9700 . ?
C206 C207 1.528(6) . ?
C207 H20P 0.9700 . ?
C207 H20Q 0.9700 . ?
C207 C208 1.499(9) . ?
C208 H20R 0.9600 . ?
C208 H20S 0.9600 . ?
C208 H20T 0.9600 . ?
C213 H21H 0.9700 . ?
C213 H21I 0.9700 . ?
C213 C214 1.520(5) . ?
C214 H21J 0.9700 . ?
C214 H21K 0.9700 . ?
C214 C215 1.515(5) . ?
C215 H21L 0.9700 . ?
C215 H21M 0.9700 . ?
C215 C216 1.521(6) . ?
C216 H21N 0.9600 . ?
C216 H21O 0.9600 . ?
C216 H21P 0.9600 . ?
C301 H30A 0.9700 . ?
C301 H30B 0.9700 . ?
C301 C302 1.521(13) . ?
C302 H30C 0.9700 . ?
C302 H30D 0.9700 . ?
C302 C303 1.544(11) . ?
C303 H30E 0.9700 . ?
C303 H30F 0.9700 . ?
C303 C304 1.506(11) . ?
C304 H30G 0.9600 . ?
C304 H30H 0.9600 . ?
C304 H30I 0.9600 . ?
C305 H30J 0.9700 . ?
C305 H30K 0.9700 . ?
C305 C306 1.538(12) . ?
C306 H30L 0.9700 . ?
C306 H30M 0.9700 . ?
C306 C307 1.545(11) . ?
C307 H30N 0.9700 . ?
C307 H30O 0.9700 . ?
C307 C308 1.519(11) . ?
C308 H30P 0.9600 . ?
C308 H30Q 0.9600 . ?
C308 H30R 0.9600 . ?
O101 C104 1.271(3) . ?
N101 C113 1.341(3) . ?
N101 C114 1.361(3) . ?
C101 H101 0.9300 . ?
C101 C102 1.367(4) . ?
C101 C108 1.397(4) . ?
C102 H102 0.9300 . ?
C102 C103 1.413(3) . ?
C103 C104 1.465(3) . ?
C103 C110 1.420(3) . ?
C104 C105 1.431(3) . ?
C105 C106 1.430(3) . ?
C105 C111 1.422(3) . ?
C106 H106 0.9300 . ?
C106 C107 1.360(3) . ?
C107 H107 0.9300 . ?
C107 C113 1.436(3) . ?
C108 H108 0.9300 . ?
C108 C109 1.373(3) . ?
C109 H109 0.9300 . ?
C109 C110 1.412(3) . ?
C110 C114 1.444(3) 2_656 ?
C111 C112 1.415(3) . ?
C111 C114 1.416(3) 2_656 ?
C112 C112 1.409(4) 2_656 ?
C112 C113 1.431(3) . ?

loop_
_geom_torsion_atom_site_label_1
_geom_torsion_atom_site_label_2
_geom_torsion_atom_site_label_3
_geom_torsion_atom_site_label_4
_geom_torsion
_geom_torsion_site_symmetry_1
_geom_torsion_site_symmetry_2
_geom_torsion_site_symmetry_3
_geom_torsion_site_symmetry_4
_geom_torsion_publ_flag
P201 C201 C202 C203 166.3(3) . . . . ?
P201 C209 C210 C211 168.23(19) . . . . ?
P201 C205 C206 C207 -162.6(5) . . . . ?
P201 C213 C214 C215 -173.1(3) . . . . ?
P201 C301 C302 C303 -178.2(12) . . . . ?
P201 C305 C306 C307 -165.9(9) . . . . ?
C201 P201 C209 C210 61.8(2) . . . . ?
C201 P201 C205 C206 55.9(6) . . . . ?
C201 P201 C213 C214 -40.2(4) . . . . ?
C201 P201 C301 C302 51.5(16) . . . . ?
C201 P201 C305 C306 -28.8(12) . . . . ?
C201 C202 C203 C204 172.9(3) . . . . ?
C209 P201 C201 C202 171.4(2) . . . . ?
C209 P201 C205 C206 -63.7(6) . . . . ?
C209 P201 C213 C214 84.1(4) . . . . ?
C209 P201 C301 C302 -76.7(15) . . . . ?
C209 P201 C305 C306 88.3(12) . . . . ?
C209 C210 C211 C212 -175.2(2) . . . . ?
C205 P201 C201 C202 54.1(3) . . . . ?
C205 P201 C209 C210 179.7(3) . . . . ?
C205 P201 C213 C214 -159.4(4) . . . . ?
C205 C206 C207 C208 71.4(6) . . . . ?
C213 P201 C201 C202 -64.7(3) . . . . ?
C213 P201 C209 C210 -63.5(3) . . . . ?
C213 P201 C205 C206 177.8(5) . . . . ?
C213 C214 C215 C216 -177.2(4) . . . . ?
C301 P201 C201 C202 41.8(7) . . . . ?
C301 P201 C209 C210 -168.5(6) . . . . ?
C301 P201 C305 C306 -147.1(13) . . . . ?
C301 C302 C303 C304 -177.1(12) . . . . ?
C305 P201 C201 C202 -70.7(5) . . . . ?
C305 P201 C209 C210 -48.0(5) . . . . ?
C305 P201 C301 C302 159.7(13) . . . . ?
C305 C306 C307 C308 71.9(13) . . . . ?
O101 C104 C105 C106 4.1(4) . . . . ?
O101 C104 C105 C111 -178.0(2) . . . . ?
C101 C102 C103 C104 -176.7(2) . . . . ?
C101 C102 C103 C110 1.7(4) . . . . ?
C101 C108 C109 C110 1.2(4) . . . . ?
C102 C101 C108 C109 -0.8(4) . . . . ?
C102 C103 C104 O101 -2.5(3) . . . . ?
C102 C103 C104 C105 176.6(2) . . . . ?
C102 C103 C110 C109 -1.3(3) . . . . ?
C102 C103 C110 C114 -180.0(2) . . . 2_656 ?
C103 C104 C105 C106 -174.9(2) . . . . ?
C103 C104 C105 C111 2.9(3) . . . . ?
C104 C103 C110 C109 177.0(2) . . . . ?
C104 C103 C110 C114 -1.6(3) . . . 2_656 ?
C104 C105 C106 C107 179.4(2) . . . . ?
C104 C105 C111 C112 -179.7(2) . . . . ?
C104 C105 C111 C114 -0.9(3) . . . 2_656 ?
C105 C106 C107 C113 0.1(4) . . . . ?
C105 C111 C112 C112 179.7(2) . . . 2_656 ?
C105 C111 C112 C113 0.6(3) . . . . ?
C106 C105 C111 C112 -1.8(3) . . . . ?
C106 C105 C111 C114 177.1(2) . . . 2_656 ?
C106 C107 C113 N101 179.0(2) . . . . ?
C106 C107 C113 C112 -1.3(3) . . . . ?
C108 C101 C102 C103 -0.7(4) . . . . ?
C108 C109 C110 C103 -0.1(4) . . . . ?
C108 C109 C110 C114 178.5(2) . . . 2_656 ?
C110 C103 C104 O101 179.2(2) . . . . ?
C110 C103 C104 C105 -1.7(3) . . . . ?
C111 C105 C106 C107 1.5(3) . . . . ?
C111 C112 C113 N101 -179.4(2) . . . . ?
C111 C112 C113 C107 0.9(3) . . . . ?
C112 C112 C113 N101 1.5(4) 2_656 . . . ?
C112 C112 C113 C107 -178.2(2) 2_656 . . . ?
C113 N101 C114 C110 176.9(2) . . . 2_656 ?
C113 N101 C114 C111 -1.6(3) . . . 2_656 ?
C114 N101 C113 C107 179.4(2) . . . . ?
C114 N101 C113 C112 -0.2(3) . . . . ?
C114 C111 C112 C112 0.8(4) 2_656 . . 2_656 ?
C114 C111 C112 C113 -178.3(2) 2_656 . . . ?

loop_
_exptl_oxdiff_crystal_face_indexfrac_h
_exptl_oxdiff_crystal_face_indexfrac_k
_exptl_oxdiff_crystal_face_indexfrac_l
_exptl_oxdiff_crystal_face_x
_exptl_oxdiff_crystal_face_y
_exptl_oxdiff_crystal_face_z
0.0007 -0.9958 0.0005 0.0073 -0.0636 0.0048
-0.0007 0.9958 -0.0005 -0.0073 0.0636 -0.0048
4.9782 0.0028 1.9935 -0.3060 -0.0675 -0.1623
-0.0010 -0.0003 -0.9958 -0.0266 0.0110 0.0527
-4.9802 2.9846 -1.9951 0.2843 0.2584 0.1478
0.6020 0.0016 4.9792 0.0898 -0.0604 -0.2702
